data_4337660
loop_
_publ_author_name
'Yang, Donghui'
'Liang, Yanfen'
'Ma, Pengtao'
'Li, Suzhi'
'Wang, Jingping'
'Niu, Jingyang'

_publ_section_title
;
 Ligand-directed conformation of inorganic-organic molecular capsule and
 cage.
;
_journal_issue 6
_journal_name_full 'Inorganic chemistry'
_journal_page_first 3048
_journal_page_last 3053
_journal_paper_doi 10.1021/ic402882a
_journal_volume 53
_journal_year 2014
_chemical_formula_sum 'C42 H100 As2 Mo12 N12 O71'
_chemical_formula_weight 3210.23
_chemical_name_systematic
;

 ?

;
_space_group_IT_number 2
_symmetry_cell_setting triclinic
_symmetry_space_group_name_Hall '-P 1'
_symmetry_space_group_name_H-M 'P -1'
_atom_sites_solution_hydrogens mixed
_atom_sites_solution_primary direct
_atom_sites_solution_secondary difmap
_audit_creation_method SHELXL-97
_cell_angle_alpha 90.100(2)
_cell_angle_beta 107.326(2)
_cell_angle_gamma 91.163(2)
_cell_formula_units_Z 1
_cell_length_a 12.6563(17)
_cell_length_b 12.8960(17)
_cell_length_c 15.892(2)
_cell_measurement_reflns_used 4242
_cell_measurement_temperature 296(2)
_cell_measurement_theta_max 0.00
_cell_measurement_theta_min 0.00
_cell_volume 2475.5(6)
_computing_cell_refinement 'Bruker SMART'
_computing_data_collection 'Bruker SMART'
_computing_data_reduction 'Bruker SAINT'
_computing_molecular_graphics 'Bruker SHELXTL'
_computing_publication_material 'Bruker SHELXTL'
_computing_structure_refinement 'SHELXL-97 (Sheldrick, 1997)'
_computing_structure_solution 'SHELXS-97 (Sheldrick, 1990)'
_diffrn_ambient_temperature 296(2)
_diffrn_measured_fraction_theta_full 0.993
_diffrn_measured_fraction_theta_max 0.993
_diffrn_measurement_device_type 'CCD area detector'
_diffrn_measurement_method 'phi and omega scans'
_diffrn_radiation_monochromator graphite
_diffrn_radiation_source 'fine-focus sealed tube'
_diffrn_radiation_type MoK\a
_diffrn_radiation_wavelength 0.71073
_diffrn_reflns_av_R_equivalents 0.0238
_diffrn_reflns_av_sigmaI/netI 0.0535
_diffrn_reflns_limit_h_max 14
_diffrn_reflns_limit_h_min -15
_diffrn_reflns_limit_k_max 12
_diffrn_reflns_limit_k_min -15
_diffrn_reflns_limit_l_max 18
_diffrn_reflns_limit_l_min -18
_diffrn_reflns_number 12612
_diffrn_reflns_theta_full 25.00
_diffrn_reflns_theta_max 25.00
_diffrn_reflns_theta_min 1.58
_exptl_absorpt_coefficient_mu 2.242
_exptl_absorpt_correction_T_max 0.8069
_exptl_absorpt_correction_T_min 0.4909
_exptl_absorpt_correction_type multi-scan
_exptl_absorpt_process_details SADABS
_exptl_crystal_colour Brown
_exptl_crystal_density_diffrn 2.134
_exptl_crystal_density_method 'not measured'
_exptl_crystal_description Block
_exptl_crystal_F_000 1545
_exptl_crystal_size_max 0.37
_exptl_crystal_size_mid 0.15
_exptl_crystal_size_min 0.10
_refine_diff_density_max 2.451
_refine_diff_density_min -2.267
_refine_diff_density_rms 0.244
_refine_ls_extinction_method none
_refine_ls_goodness_of_fit_ref 1.003
_refine_ls_hydrogen_treatment constr
_refine_ls_matrix_type full
_refine_ls_number_parameters 674
_refine_ls_number_reflns 8656
_refine_ls_number_restraints 62
_refine_ls_restrained_S_all 1.001
_refine_ls_R_factor_all 0.0926
_refine_ls_R_factor_gt 0.0796
_refine_ls_shift/su_max 0.002
_refine_ls_shift/su_mean 0.000
_refine_ls_structure_factor_coef Fsqd
_refine_ls_weighting_details 'calc w=1/[\s^2^(Fo^2^)+(0.1700P)^2^+66.4342P] where P=(Fo^2^+2Fc^2^)/3'
_refine_ls_weighting_scheme calc
_refine_ls_wR_factor_gt 0.2568
_refine_ls_wR_factor_ref 0.2667
_reflns_number_gt 7220
_reflns_number_total 8656
_reflns_threshold_expression >2sigma(I)
_cod_data_source_file ic402882a_si_001.cif
_cod_data_source_block 1
_cod_depositor_comments
;
The following automatic conversions were performed:

'_symmetry_cell_setting' value 'Triclinic' changed to 'triclinic'
according to
/usr/data/users/saulius/crontab/automatic-downloads/current/ACS/lib/dictionaries/cif_core.dic
dictionary named 'cif_core.dic' version 2.4.2 from
2011-04-26.

'_exptl_absorpt_correction_type' value 'Multi-scan'
changed to 'multi-scan' according to
/usr/data/users/saulius/crontab/automatic-downloads/current/ACS/lib/dictionaries/cif_core.dic
dictionary named 'cif_core.dic' version 2.4.2 from 2011-04-26.

Automatic conversion script
Id: cif_fix_values 2281 2013-09-26 08:29:07Z andrius 
;
_cod_original_sg_symbol_H-M P-1
_cod_database_code 4337660

loop_
_symmetry_equiv_pos_as_xyz
'x, y, z'
'-x, -y, -z'

loop_
_atom_site_label
_atom_site_type_symbol
_atom_site_fract_x
_atom_site_fract_y
_atom_site_fract_z
_atom_site_U_iso_or_equiv
_atom_site_adp_type
_atom_site_occupancy
_atom_site_symmetry_multiplicity
_atom_site_calc_flag
_atom_site_refinement_flags
_atom_site_disorder_assembly
_atom_site_disorder_group
Mo1 Mo 1.74234(11) 0.95274(9) 0.68626(8) 0.0279(3) Uani 1 1 d . . .
Mo2 Mo 1.70983(9) 0.93315(8) 0.88373(7) 0.0201(3) Uani 1 1 d . . .
Mo3 Mo 1.77986(9) 1.14854(8) 1.03336(7) 0.0206(3) Uani 1 1 d . . .
Mo4 Mo 1.87395(9) 1.36320(8) 0.97082(7) 0.0185(3) Uani 1 1 d . . .
Mo5 Mo 1.90311(10) 1.38850(10) 0.75526(8) 0.0266(3) Uani 1 1 d . . .
Mo6 Mo 1.84214(11) 1.19081(10) 0.62012(8) 0.0314(3) Uani 1 1 d . . .
As1 As 1.72873(10) 1.18671(10) 0.80106(8) 0.0179(3) Uani 1 1 d . . .
O1 O 1.6867(14) 0.8678(9) 0.5993(7) 0.060(4) Uani 1 1 d . . .
O2 O 1.5579(9) 1.0007(9) 0.6629(7) 0.038(3) Uani 1 1 d . A .
O3 O 1.8805(10) 0.9278(9) 0.7159(8) 0.043(3) Uani 1 1 d . . .
O4 O 1.7056(8) 0.8656(7) 0.7746(6) 0.027(2) Uani 1 1 d . . .
O5 O 1.7588(8) 1.0505(7) 0.8028(6) 0.024(2) Uani 1 1 d . . .
O6 O 1.7407(8) 1.0808(8) 0.6281(6) 0.028(2) Uani 1 1 d . . .
O7 O 1.5405(8) 0.9943(9) 0.7981(7) 0.038(3) Uani 1 1 d . A .
O8 O 1.6291(10) 0.8428(8) 0.9163(7) 0.037(3) Uani 1 1 d . . .
O9 O 1.8432(8) 0.9015(8) 0.9410(6) 0.029(2) Uani 1 1 d . . .
O10 O 1.6917(7) 1.0487(7) 0.9503(6) 0.0216(19) Uani 1 1 d . . .
O11 O 1.7258(10) 1.1236(9) 1.1190(8) 0.044(3) Uani 1 1 d . . .
O12 O 1.6215(7) 1.2430(7) 0.9794(7) 0.027(2) Uani 1 1 d . . .
O13 O 1.9037(8) 1.0868(7) 1.0619(7) 0.032(2) Uani 1 1 d . . .
O14 O 1.8064(7) 1.2113(7) 0.9130(6) 0.0214(19) Uani 1 1 d . . .
O15 O 1.8408(8) 1.2847(7) 1.0667(6) 0.025(2) Uani 1 1 d . . .
O16 O 1.8920(8) 1.4797(7) 1.0223(7) 0.030(2) Uani 1 1 d . . .
O17 O 1.6897(8) 1.3894(7) 0.9369(7) 0.029(2) Uani 1 1 d . . .
O18 O 2.0047(7) 1.3167(7) 0.9874(6) 0.023(2) Uani 1 1 d . . .
O19 O 1.8425(7) 1.4062(7) 0.8505(6) 0.0217(19) Uani 1 1 d . . .
O20 O 1.9172(11) 1.5163(9) 0.7288(8) 0.051(3) Uani 1 1 d . . .
O21 O 2.0346(8) 1.3534(9) 0.8134(7) 0.039(3) Uani 1 1 d . . .
O22 O 1.7183(9) 1.4120(8) 0.6782(7) 0.038(3) Uani 1 1 d . . .
O23 O 1.8982(9) 1.3290(8) 0.6418(6) 0.033(2) Uani 1 1 d . . .
O24 O 1.8331(7) 1.2290(7) 0.7522(6) 0.025(2) Uani 1 1 d . . .
O25 O 1.8205(14) 1.1898(11) 0.5089(8) 0.062(4) Uani 1 1 d . . .
O26 O 1.9631(10) 1.1265(11) 0.6618(9) 0.058(4) Uani 1 1 d . . .
O27 O 1.6735(9) 1.2772(8) 0.5862(7) 0.036(2) Uani 1 1 d . . .
C1 C 1.5283(12) 1.3899(12) 0.5916(9) 0.030(3) Uani 1 1 d . . .
C2 C 1.4636(12) 1.3666(13) 0.5083(10) 0.034(3) Uani 1 1 d . . .
H2A H 1.4910 1.3282 0.4700 0.040 Uiso 1 1 calc R . .
C3 C 1.3571(14) 1.4012(14) 0.4823(11) 0.042(4) Uani 1 1 d . . .
C4 C 1.3147(16) 1.458(2) 0.5404(14) 0.067(6) Uani 1 1 d . . .
H4A H 1.2414 1.4780 0.5232 0.081 Uiso 1 1 calc R . .
C5 C 1.3830(16) 1.482(2) 0.6219(14) 0.071(7) Uani 1 1 d . . .
H5A H 1.3566 1.5202 0.6607 0.086 Uiso 1 1 calc R . .
C6 C 1.4909(14) 1.4498(18) 0.6475(12) 0.056(5) Uani 1 1 d . . .
H6A H 1.5382 1.4688 0.7025 0.067 Uiso 1 1 calc R . .
C7 C 1.6484(12) 1.3570(12) 0.6213(9) 0.031(3) Uani 1 1 d . . .
C8 C 1.5024(11) 1.3824(10) 0.9268(9) 0.022(3) Uani 1 1 d . . .
C9 C 1.4168(11) 1.3357(11) 0.9558(10) 0.027(3) Uani 1 1 d . . .
H9A H 1.4299 1.2748 0.9882 0.032 Uiso 1 1 calc R . .
C10 C 1.3154(11) 1.3800(11) 0.9363(9) 0.025(3) Uani 1 1 d . . .
C11 C 1.2905(11) 1.4682(11) 0.8832(10) 0.028(3) Uani 1 1 d . . .
H11A H 1.2198 1.4954 0.8668 0.034 Uiso 1 1 calc R . .
C12 C 1.3748(13) 1.5134(12) 0.8560(11) 0.036(4) Uani 1 1 d . . .
H12A H 1.3611 1.5731 0.8219 0.044 Uiso 1 1 calc R . .
C13 C 1.4777(13) 1.4720(12) 0.8782(9) 0.031(3) Uani 1 1 d . . .
H13A H 1.5330 1.5051 0.8600 0.037 Uiso 1 1 calc R . .
C14 C 1.6110(12) 1.3353(11) 0.9490(10) 0.030(3) Uani 1 1 d . . .
C19 C 1.2202(15) 1.1200(16) 0.5835(14) 0.078 Uiso 1 1 d D . .
H19A H 1.1639 1.1000 0.5332 0.093 Uiso 0.359(15) 1 calc PR A 1
H19B H 1.2104 1.1893 0.5675 0.093 Uiso 0.641(15) 1 calc PR A 2
C20 C 1.3204(15) 1.0644(15) 0.6081(12) 0.066 Uiso 1 1 d D A .
H20A H 1.3320 1.0110 0.5726 0.080 Uiso 0.359(15) 1 calc PR A 1
H20B H 1.3367 1.0439 0.5573 0.080 Uiso 0.641(15) 1 calc PR A 2
C15 C 1.4026(19) 1.092(2) 0.6883(14) 0.017(8) Uani 0.359(15) 1 d PDU A 1
C16 C 1.3917(18) 1.1814(19) 0.7367(15) 0.038(10) Uani 0.359(15) 1 d PDU A 1
H16A H 1.4479 1.2014 0.7870 0.046 Uiso 0.359(15) 1 calc PR A 1
C17 C 1.2943(18) 1.2401(17) 0.7076(15) 0.035(10) Uani 0.359(15) 1 d PDU A 1
C18 C 1.205(2) 1.206(2) 0.6348(18) 0.037(10) Uani 0.359(15) 1 d PDU A 1
H18A H 1.1374 1.2391 0.6207 0.044 Uiso 0.359(15) 1 calc PR A 1
N3A N 1.283(3) 1.334(2) 0.759(2) 0.043 Uiso 0.359(15) 1 d PD A 1
H3AA H 1.3347 1.3523 0.8058 0.052 Uiso 0.359(15) 1 calc PR A 1
H3AB H 1.2238 1.3706 0.7421 0.052 Uiso 0.359(15) 1 calc PR A 1
C21 C 1.4038(17) 1.029(3) 0.6819(18) 0.075(11) Uani 0.641(15) 1 d PD A 2
C22 C 1.3118(18) 0.993(3) 0.708(2) 0.060(9) Uani 0.641(15) 1 d PD A 2
H22A H 1.3297 0.9466 0.7551 0.072 Uiso 0.641(15) 1 calc PR A 2
C23 C 1.197(2) 1.014(3) 0.6752(17) 0.065(9) Uani 0.641(15) 1 d PD A 2
C24 C 1.139(2) 1.046(2) 0.5888(17) 0.069 Uiso 0.641(15) 1 d PD A 2
H24A H 1.0717 1.0258 0.5495 0.083 Uiso 0.641(15) 1 calc PR A 2
N3B N 1.1170(17) 0.9682(19) 0.7180(16) 0.048(6) Uani 0.641(15) 1 d P A 2
H3BA H 1.0476 0.9648 0.6896 0.058 Uiso 0.641(15) 1 calc PR A 2
H3BB H 1.1402 0.9451 0.7709 0.058 Uiso 0.641(15) 1 calc PR A 2
C25 C 1.5069(12) 1.0131(14) 0.7158(11) 0.039(4) Uani 1 1 d . . .
N1 N 1.2842(12) 1.3784(12) 0.3935(9) 0.046(4) Uani 1 1 d . . .
H1A H 1.3081 1.3431 0.3573 0.055 Uiso 1 1 calc R . .
H1B H 1.2175 1.4003 0.3776 0.055 Uiso 1 1 calc R . .
N2 N 1.2302(9) 1.3339(10) 0.9696(8) 0.028(3) Uani 1 1 d . . .
H2B H 1.2439 1.2791 1.0014 0.034 Uiso 1 1 calc R . .
H2C H 1.1661 1.3614 0.9576 0.034 Uiso 1 1 calc R . .
N4 N 0.9972(11) 1.1073(11) 0.8856(9) 0.039(3) Uani 1 1 d . . .
N5 N 1.0758(12) 1.2516(12) 1.1700(10) 0.048(4) Uani 1 1 d . . .
N6 N 0.4145(13) 0.7619(12) 0.8104(11) 0.049(4) Uani 1 1 d . . .
O1W O 1.2465(11) 1.3932(9) 1.1467(8) 0.045(3) Uani 1 1 d . . .
O2W O 1.4079(10) 1.3071(9) 1.2838(8) 0.046(3) Uani 1 1 d . . .
O3W O 1.7798(12) 0.8706(16) 1.1413(11) 0.082(5) Uani 1 1 d . . .
O4W O 0.8830(19) 0.3512(18) 1.2426(14) 0.109(7) Uani 1 1 d . . .
O5W O 1.9067(19) 0.7294(17) 1.6023(19) 0.131(9) Uani 1 1 d . . .
O6W O 0.558(2) 0.9029(19) 1.0963(18) 0.048(6) Uani 0.50 1 d P . .
O7W O 0.516(2) 1.1161(18) 1.5088(16) 0.053(7) Uani 0.50 1 d P . .
O8W O 1.599(2) 1.215(2) 1.3905(19) 0.065(7) Uani 0.50 1 d PU . .
O9W O 0.978(3) 1.405(3) 0.505(3) 0.099(12) Uani 0.50 1 d PU . .
O10W O 0.527(2) 0.941(2) 1.045(2) 0.054(7) Uani 0.50 1 d PU . .
O11W O 1.231(6) 0.777(5) 0.674(3) 0.18(3) Uani 0.50 1 d P . .
O12W O 1.090(4) 0.792(4) 0.627(3) 0.117 Uiso 0.50 1 d P . .

loop_
_atom_site_aniso_label
_atom_site_aniso_U_11
_atom_site_aniso_U_22
_atom_site_aniso_U_33
_atom_site_aniso_U_23
_atom_site_aniso_U_13
_atom_site_aniso_U_12
Mo1 0.0377(8) 0.0251(6) 0.0201(6) 0.0000(5) 0.0072(5) 0.0035(5)
Mo2 0.0198(6) 0.0175(6) 0.0219(6) 0.0026(4) 0.0046(4) 0.0012(4)
Mo3 0.0216(6) 0.0189(6) 0.0224(6) 0.0018(4) 0.0083(5) 0.0003(4)
Mo4 0.0124(5) 0.0158(5) 0.0264(6) 0.0005(4) 0.0043(4) 0.0005(4)
Mo5 0.0226(6) 0.0291(7) 0.0256(6) 0.0066(5) 0.0036(5) -0.0076(5)
Mo6 0.0357(7) 0.0367(7) 0.0259(7) 0.0038(5) 0.0155(6) -0.0021(6)
As1 0.0104(6) 0.0195(7) 0.0230(7) 0.0030(5) 0.0039(5) 0.0016(5)
O1 0.126(13) 0.027(6) 0.024(6) -0.001(5) 0.017(7) -0.016(7)
O2 0.029(6) 0.050(7) 0.031(6) 0.008(5) 0.003(5) -0.002(5)
O3 0.049(7) 0.045(7) 0.043(6) 0.014(5) 0.025(6) 0.018(6)
O4 0.031(5) 0.016(5) 0.025(5) 0.001(4) -0.003(4) 0.001(4)
O5 0.026(5) 0.024(5) 0.015(4) -0.002(4) -0.002(4) 0.000(4)
O6 0.030(5) 0.031(5) 0.022(5) 0.004(4) 0.004(4) 0.001(4)
O7 0.023(5) 0.050(7) 0.037(6) 0.017(5) 0.004(4) -0.004(5)
O8 0.052(7) 0.024(5) 0.038(6) 0.001(4) 0.019(5) -0.015(5)
O9 0.016(5) 0.040(6) 0.026(5) -0.005(4) -0.002(4) 0.012(4)
O10 0.015(4) 0.026(5) 0.030(5) 0.004(4) 0.017(4) -0.003(4)
O11 0.058(8) 0.041(6) 0.045(7) 0.000(5) 0.036(6) -0.009(6)
O12 0.017(5) 0.021(5) 0.046(6) 0.003(4) 0.013(4) 0.000(4)
O13 0.017(5) 0.023(5) 0.049(6) 0.000(4) 0.001(4) 0.003(4)
O14 0.020(5) 0.024(5) 0.020(4) -0.001(4) 0.005(4) 0.003(4)
O15 0.025(5) 0.029(5) 0.022(5) -0.003(4) 0.009(4) 0.000(4)
O16 0.020(5) 0.019(5) 0.054(6) -0.001(4) 0.016(5) -0.003(4)
O17 0.018(5) 0.027(5) 0.045(6) 0.006(4) 0.014(4) 0.002(4)
O18 0.009(4) 0.023(5) 0.036(5) 0.000(4) 0.004(4) -0.005(4)
O19 0.020(5) 0.016(4) 0.028(5) 0.002(4) 0.006(4) 0.001(4)
O20 0.069(9) 0.036(6) 0.045(7) 0.010(5) 0.012(6) -0.018(6)
O21 0.016(5) 0.060(7) 0.037(6) 0.004(5) 0.003(4) -0.003(5)
O22 0.029(6) 0.035(6) 0.037(6) -0.001(5) -0.009(5) -0.006(5)
O23 0.034(6) 0.038(6) 0.030(5) 0.010(4) 0.016(5) -0.011(5)
O24 0.014(4) 0.029(5) 0.027(5) 0.008(4) 0.001(4) -0.006(4)
O25 0.104(12) 0.058(8) 0.034(7) -0.003(6) 0.036(7) -0.022(8)
O26 0.038(7) 0.077(9) 0.071(9) 0.024(7) 0.032(7) 0.032(7)
O27 0.030(6) 0.030(6) 0.040(6) 0.006(5) -0.003(5) -0.002(5)
C1 0.021(7) 0.039(8) 0.028(7) 0.008(6) 0.004(6) 0.005(6)
C2 0.024(7) 0.046(9) 0.028(8) 0.009(7) 0.003(6) 0.007(7)
C3 0.039(9) 0.044(10) 0.035(9) 0.008(7) -0.002(7) 0.007(8)
C4 0.032(10) 0.109(19) 0.056(12) -0.009(12) 0.005(9) 0.023(11)
C5 0.032(10) 0.12(2) 0.056(12) -0.038(13) 0.008(9) 0.005(11)
C6 0.025(9) 0.106(17) 0.037(9) -0.020(10) 0.010(7) 0.001(10)
C7 0.023(7) 0.036(8) 0.028(7) 0.011(6) 0.001(6) -0.011(6)
C8 0.020(7) 0.017(6) 0.034(7) -0.002(5) 0.016(6) 0.000(5)
C9 0.018(7) 0.020(7) 0.037(8) 0.000(6) -0.001(6) 0.005(5)
C10 0.016(6) 0.026(7) 0.035(8) 0.000(6) 0.013(6) 0.004(5)
C11 0.017(7) 0.033(8) 0.043(8) 0.004(6) 0.020(6) 0.004(6)
C12 0.037(9) 0.029(8) 0.044(9) 0.007(7) 0.014(7) 0.006(7)
C13 0.038(8) 0.035(8) 0.025(7) 0.011(6) 0.018(6) 0.001(7)
C14 0.024(7) 0.020(7) 0.038(8) -0.005(6) -0.004(6) -0.004(6)
C15 0.017(8) 0.017(8) 0.017(8) 0.001(2) 0.005(3) 0.001(2)
C16 0.038(10) 0.038(10) 0.038(10) 0.000(2) 0.011(4) 0.001(2)
C17 0.035(10) 0.035(10) 0.035(10) 0.000(2) 0.010(3) 0.001(2)
C18 0.037(10) 0.037(10) 0.037(10) 0.000(2) 0.011(4) 0.001(2)
C21 0.08(3) 0.06(2) 0.10(3) 0.02(2) 0.05(2) 0.01(2)
C22 0.044(17) 0.08(2) 0.057(19) -0.004(16) 0.020(15) -0.023(16)
C23 0.07(2) 0.08(2) 0.034(15) -0.003(15) 0.002(15) 0.026(19)
N3B 0.018(10) 0.063(16) 0.059(15) 0.009(12) 0.005(10) -0.002(10)
C25 0.020(8) 0.058(11) 0.041(9) 0.020(8) 0.011(7) -0.005(7)
N1 0.037(8) 0.060(9) 0.027(7) -0.002(6) -0.012(6) 0.014(7)
N2 0.011(5) 0.040(7) 0.037(7) 0.007(5) 0.014(5) -0.001(5)
N4 0.024(7) 0.053(8) 0.041(8) -0.003(6) 0.010(6) 0.014(6)
N5 0.041(8) 0.057(9) 0.044(8) 0.012(7) 0.010(7) 0.012(7)
N6 0.042(8) 0.047(9) 0.061(10) -0.007(7) 0.018(7) -0.005(7)
O1W 0.054(7) 0.035(6) 0.044(7) 0.005(5) 0.012(6) 0.005(6)
O2W 0.043(7) 0.034(6) 0.056(7) -0.009(5) 0.006(6) 0.004(5)
O3W 0.044(8) 0.133(16) 0.067(10) -0.014(10) 0.016(7) -0.004(9)
O4W 0.120(17) 0.126(18) 0.091(14) 0.005(12) 0.045(13) 0.014(14)
O5W 0.100(16) 0.087(15) 0.19(2) 0.018(15) 0.016(16) -0.015(13)
O6W 0.059(16) 0.037(13) 0.055(16) 0.006(12) 0.028(13) 0.020(12)
O7W 0.057(16) 0.032(12) 0.049(14) 0.005(10) -0.014(12) -0.011(11)
O8W 0.052(10) 0.070(11) 0.066(10) -0.030(8) 0.006(8) 0.018(8)
O9W 0.104(14) 0.096(14) 0.100(14) 0.016(9) 0.037(10) -0.006(9)
O10W 0.043(10) 0.061(10) 0.062(10) -0.007(8) 0.019(8) 0.001(8)
O11W 0.28(8) 0.19(5) 0.04(2) 0.03(3) -0.01(3) -0.10(5)

loop_
_atom_type_symbol
_atom_type_description
_atom_type_scat_dispersion_real
_atom_type_scat_dispersion_imag
_atom_type_scat_source
C C 0.0033 0.0016 'International Tables Vol C Tables 4.2.6.8 and 6.1.1.4'
H H 0.0000 0.0000 'International Tables Vol C Tables 4.2.6.8 and 6.1.1.4'
N N 0.0061 0.0033 'International Tables Vol C Tables 4.2.6.8 and 6.1.1.4'
O O 0.0106 0.0060 'International Tables Vol C Tables 4.2.6.8 and 6.1.1.4'
As As 0.0499 2.0058 'International Tables Vol C Tables 4.2.6.8 and 6.1.1.4'
Mo Mo -1.6832 0.6857 'International Tables Vol C Tables 4.2.6.8 and 6.1.1.4'

loop_
_geom_angle_atom_site_label_1
_geom_angle_atom_site_label_2
_geom_angle_atom_site_label_3
_geom_angle
O3 Mo1 O1 103.2(7)
O3 Mo1 O6 100.4(5)
O1 Mo1 O6 102.3(5)
O3 Mo1 O4 97.2(5)
O1 Mo1 O4 95.2(5)
O6 Mo1 O4 151.6(4)
O3 Mo1 O5 93.2(5)
O1 Mo1 O5 160.9(6)
O6 Mo1 O5 84.1(4)
O4 Mo1 O5 72.7(4)
O3 Mo1 O2 172.3(5)
O1 Mo1 O2 84.4(6)
O6 Mo1 O2 79.0(4)
O4 Mo1 O2 80.7(4)
O5 Mo1 O2 79.1(4)
O8 Mo2 O9 104.3(5)
O8 Mo2 O10 100.2(4)
O9 Mo2 O10 99.9(4)
O8 Mo2 O4 96.5(5)
O9 Mo2 O4 96.9(4)
O10 Mo2 O4 152.6(4)
O8 Mo2 O5 159.5(5)
O9 Mo2 O5 94.8(4)
O10 Mo2 O5 83.6(3)
O4 Mo2 O5 73.5(4)
O8 Mo2 O7 83.6(5)
O9 Mo2 O7 172.1(4)
O10 Mo2 O7 78.4(4)
O4 Mo2 O7 82.0(4)
O5 Mo2 O7 77.4(3)
O13 Mo3 O11 104.5(6)
O13 Mo3 O15 96.1(4)
O11 Mo3 O15 99.6(5)
O13 Mo3 O10 99.3(4)
O11 Mo3 O10 97.9(5)
O15 Mo3 O10 152.9(4)
O13 Mo3 O14 92.5(4)
O11 Mo3 O14 162.8(5)
O15 Mo3 O14 75.7(4)
O10 Mo3 O14 81.4(3)
O13 Mo3 O12 171.8(4)
O11 Mo3 O12 83.5(5)
O15 Mo3 O12 80.8(4)
O10 Mo3 O12 80.9(4)
O14 Mo3 O12 79.4(3)
O16 Mo4 O18 105.5(4)
O16 Mo4 O19 100.3(4)
O18 Mo4 O19 99.6(4)
O16 Mo4 O15 96.1(4)
O18 Mo4 O15 96.3(4)
O19 Mo4 O15 153.1(4)
O16 Mo4 O14 163.9(4)
O18 Mo4 O14 88.6(4)
O19 Mo4 O14 84.5(3)
O15 Mo4 O14 74.2(3)
O16 Mo4 O17 86.9(4)
O18 Mo4 O17 167.5(4)
O19 Mo4 O17 79.6(4)
O15 Mo4 O17 80.2(4)
O14 Mo4 O17 78.9(3)
O21 Mo5 O20 104.4(6)
O21 Mo5 O19 99.4(5)
O20 Mo5 O19 99.7(5)
O21 Mo5 O23 98.4(5)
O20 Mo5 O23 97.2(5)
O19 Mo5 O23 151.5(4)
O21 Mo5 O24 93.8(5)
O20 Mo5 O24 160.7(5)
O19 Mo5 O24 83.2(4)
O23 Mo5 O24 73.5(4)
O21 Mo5 O22 172.0(5)
O20 Mo5 O22 83.5(5)
O19 Mo5 O22 79.6(4)
O23 Mo5 O22 79.7(4)
O24 Mo5 O22 78.2(4)
O25 Mo6 O26 104.4(7)
O25 Mo6 O23 97.3(5)
O26 Mo6 O23 99.0(6)
O25 Mo6 O6 99.4(5)
O26 Mo6 O6 98.5(6)
O23 Mo6 O6 152.0(4)
O25 Mo6 O24 162.7(6)
O26 Mo6 O24 92.2(5)
O23 Mo6 O24 75.0(4)
O6 Mo6 O24 82.7(4)
O25 Mo6 O27 84.8(6)
O26 Mo6 O27 170.6(5)
O23 Mo6 O27 81.2(4)
O6 Mo6 O27 78.1(4)
O24 Mo6 O27 78.8(4)
O14 As1 O24 97.2(4)
O14 As1 O5 95.5(4)
O24 As1 O5 96.4(4)
C25 O2 Mo1 129.6(10)
Mo2 O4 Mo1 116.2(4)
As1 O5 Mo2 125.9(5)
As1 O5 Mo1 125.4(4)
Mo2 O5 Mo1 97.6(4)
Mo1 O6 Mo6 139.0(5)
C25 O7 Mo2 129.8(10)
Mo2 O10 Mo3 139.8(5)
C14 O12 Mo3 129.2(9)
As1 O14 Mo3 128.9(5)
As1 O14 Mo4 126.2(5)
Mo3 O14 Mo4 95.8(3)
Mo3 O15 Mo4 114.3(4)
C14 O17 Mo4 132.3(9)
Mo5 O19 Mo4 137.9(5)
C7 O22 Mo5 132.4(10)
Mo6 O23 Mo5 116.2(4)
As1 O24 Mo6 127.2(5)
As1 O24 Mo5 126.6(5)
Mo6 O24 Mo5 95.3(3)
C7 O27 Mo6 129.5(9)
C2 C1 C6 121.7(15)
C2 C1 C7 119.7(14)
C6 C1 C7 118.4(14)
C1 C2 C3 118.2(15)
C1 C2 H2A 120.9
C3 C2 H2A 120.9
C2 C3 C4 121.2(16)
C2 C3 N1 120.4(16)
C4 C3 N1 118.4(16)
C5 C4 C3 118.7(18)
C5 C4 H4A 120.6
C3 C4 H4A 120.6
C4 C5 C6 120.4(19)
C4 C5 H5A 119.8
C6 C5 H5A 119.8
C1 C6 C5 119.7(17)
C1 C6 H6A 120.2
C5 C6 H6A 120.2
O27 C7 O22 123.4(14)
O27 C7 C1 118.0(13)
O22 C7 C1 118.6(14)
C13 C8 C9 117.4(12)
C13 C8 C14 122.9(12)
C9 C8 C14 119.8(12)
C10 C9 C8 120.1(13)
C10 C9 H9A 119.9
C8 C9 H9A 119.9
C9 C10 C11 121.5(13)
C9 C10 N2 119.5(13)
C11 C10 N2 119.0(12)
C12 C11 C10 117.6(13)
C12 C11 H11A 121.2
C10 C11 H11A 121.2
C13 C12 C11 121.1(14)
C13 C12 H12A 119.4
C11 C12 H12A 119.4
C12 C13 C8 122.1(14)
C12 C13 H13A 119.0
C8 C13 H13A 119.0
O17 C14 O12 123.9(13)
O17 C14 C8 117.2(12)
O12 C14 C8 118.9(13)
C24 C19 C20 104(2)
C24 C19 C18 105(2)
C20 C19 C18 121(2)
C24 C19 H19A 59.6
C20 C19 H19A 119.6
C18 C19 H19A 119.6
C24 C19 H19B 128.0
C20 C19 H19B 128.0
C18 C19 H19B 51.3
H19A C19 H19B 90.6
C21 C20 C19 143(2)
C21 C20 C15 33.6(17)
C19 C20 C15 119(2)
C21 C20 C22 48.9(11)
C19 C20 C22 102.8(17)
C15 C20 C22 64.3(16)
C21 C20 H20A 92.2
C19 C20 H20A 120.7
C15 C20 H20A 120.7
C22 C20 H20A 102.0
C21 C20 H20B 108.7
C19 C20 H20B 108.7
C15 C20 H20B 123.5
C22 C20 H20B 132.8
H20A C20 H20B 31.2
C16 C15 C20 121(2)
C16 C15 C25 125.1(16)
C20 C15 C25 114.0(16)
C17 C16 C15 119(2)
C17 C16 H16A 120.4
C15 C16 H16A 120.4
C16 C17 C18 121(2)
C16 C17 N3A 119.2(14)
C18 C17 N3A 120.0(14)
C17 C18 C19 119(2)
C17 C18 H18A 120.5
C19 C18 H18A 120.5
C17 N3A H3AA 120.0
C17 N3A H3AB 120.0
H3AA N3A H3AB 120.0
C25 C21 C20 146(2)
C25 C21 C22 130(2)
C20 C21 C22 83(2)
C23 C22 C21 131(3)
C23 C22 C20 84(2)
C21 C22 C20 48.3(11)
C23 C22 H22A 114.4
C21 C22 H22A 114.4
C20 C22 H22A 159.7
C24 C23 C22 127(3)
C24 C23 N3B 109(2)
C22 C23 N3B 120(2)
C19 C24 C23 95(2)
C19 C24 H24A 132.6
C23 C24 H24A 132.6
C23 N3B H3BA 120.0
C23 N3B H3BB 120.0
H3BA N3B H3BB 120.0
O2 C25 C21 114.9(19)
O2 C25 O7 126.8(15)
C21 C25 O7 117.1(17)
O2 C25 C15 117.2(15)
C21 C25 C15 29.4(18)
O7 C25 C15 113.4(15)
C3 N1 H1A 120.0
C3 N1 H1B 120.0
H1A N1 H1B 120.0
C10 N2 H2B 120.0
C10 N2 H2C 120.0
H2B N2 H2C 120.0

loop_
_geom_bond_atom_site_label_1
_geom_bond_atom_site_label_2
_geom_bond_distance
Mo1 O3 1.708(12)
Mo1 O1 1.729(11)
Mo1 O6 1.892(10)
Mo1 O4 1.955(10)
Mo1 O5 2.194(9)
Mo1 O2 2.348(11)
Mo2 O8 1.714(10)
Mo2 O9 1.720(9)
Mo2 O10 1.882(9)
Mo2 O4 1.926(9)
Mo2 O5 2.185(9)
Mo2 O7 2.324(10)
Mo3 O13 1.710(9)
Mo3 O11 1.724(10)
Mo3 O15 1.912(9)
Mo3 O10 1.925(9)
Mo3 O14 2.192(9)
Mo3 O12 2.305(9)
Mo4 O16 1.688(10)
Mo4 O18 1.717(9)
Mo4 O19 1.918(9)
Mo4 O15 1.973(9)
Mo4 O14 2.207(9)
Mo4 O17 2.264(9)
Mo5 O21 1.716(10)
Mo5 O20 1.721(11)
Mo5 O19 1.905(9)
Mo5 O23 1.942(10)
Mo5 O24 2.218(9)
Mo5 O22 2.321(10)
Mo6 O25 1.705(12)
Mo6 O26 1.709(12)
Mo6 O23 1.897(10)
Mo6 O6 1.924(10)
Mo6 O24 2.191(10)
Mo6 O27 2.345(11)
As1 O14 1.782(9)
As1 O24 1.796(9)
As1 O5 1.803(9)
O2 C25 1.215(19)
O7 C25 1.274(19)
O12 C14 1.280(17)
O17 C14 1.266(17)
O22 C7 1.265(18)
O27 C7 1.260(19)
C1 C2 1.36(2)
C1 C6 1.37(2)
C1 C7 1.52(2)
C2 C3 1.37(2)
C2 H2A 0.9300
C3 C4 1.41(3)
C3 N1 1.46(2)
C4 C5 1.36(3)
C4 H4A 0.9300
C5 C6 1.38(3)
C5 H5A 0.9300
C6 H6A 0.9300
C8 C13 1.379(19)
C8 C9 1.422(19)
C8 C14 1.459(19)
C9 C10 1.365(19)
C9 H9A 0.9300
C10 C11 1.40(2)
C10 N2 1.453(16)
C11 C12 1.38(2)
C11 H11A 0.9300
C12 C13 1.36(2)
C12 H12A 0.9300
C13 H13A 0.9300
C19 C24 1.403(10)
C19 C20 1.420(10)
C19 C18 1.425(10)
C19 H19A 0.9300
C19 H19B 0.9300
C20 C21 1.407(10)
C20 C15 1.423(10)
C20 C22 1.87(4)
C20 H20A 0.9300
C20 H20B 0.9300
C15 C16 1.417(10)
C15 C25 1.64(3)
C16 C17 1.417(10)
C16 H16A 0.9300
C17 C18 1.417(10)
C17 N3A 1.499(10)
C18 H18A 0.9300
N3A H3AA 0.8600
N3A H3AB 0.8600
C21 C25 1.28(2)
C21 C22 1.421(10)
C22 C23 1.420(10)
C22 H22A 0.9300
C23 C24 1.418(10)
C23 N3B 1.50(4)
C24 H24A 0.9300
N3B H3BA 0.8600
N3B H3BB 0.8600
N1 H1A 0.8600
N1 H1B 0.8600
N2 H2B 0.8600
N2 H2C 0.8600
O6W O10W 0.94(3)
O11W O12W 1.74(8)
